data_2232840
loop_
_publ_author_name
'Luo, Yuan-yuan'

_publ_section_title
;
 Di-\m-azido-\k^4^<i>N</i>:<i>N</i>-bis{aqua[bis(1<i>H</i>-benzimidazol-2-ylmethyl)amine]copper(II)}
 dinitrate
;
_journal_coeditor_code LH5362
_journal_issue 12
_journal_name_full 'Acta Crystallographica Section E'
_journal_page_first m1703
_journal_page_last m1704
_journal_paper_doi 10.1107/S1600536811045909
_journal_volume 67
_journal_year 2011
_chemical_formula_iupac '[Cu2 (N3)2 (C16 H15 N5)2 (H2 O)2] (N O3)2'
_chemical_formula_moiety 'C32 H34 Cu2 N16 O2 2+, 2(N O3 -)'
_chemical_formula_sum 'C32 H34 Cu2 N18 O8'
_chemical_formula_weight 925.85
_chemical_name_systematic
;
Di-\m-azido-\k^4^<i>N</i>:<i>N</i>-bis{aqua[bis(1<i>H</i>-
benzimidazol-2-ylmethyl)amine]copper(II)} dinitrate
;
_space_group_IT_number 14
_symmetry_cell_setting monoclinic
_symmetry_space_group_name_Hall '-P 2yn'
_symmetry_space_group_name_H-M 'P 1 21/n 1'
_atom_sites_solution_hydrogens geom
_atom_sites_solution_primary direct
_atom_sites_solution_secondary difmap
_audit_creation_method SHELXL-97
_cell_angle_alpha 90.00
_cell_angle_beta 112.0460(10)
_cell_angle_gamma 90.00
_cell_formula_units_Z 2
_cell_length_a 11.1435(10)
_cell_length_b 14.1942(12)
_cell_length_c 12.6567(11)
_cell_measurement_reflns_used 1625
_cell_measurement_temperature 289(2)
_cell_measurement_theta_max 19.69
_cell_measurement_theta_min 2.25
_cell_volume 1855.6(3)
_computing_cell_refinement 'SAINT (Bruker, 2001)'
_computing_data_collection 'SMART (Bruker, 2001)'
_computing_data_reduction 'SAINT (Bruker, 2001)'
_computing_molecular_graphics 'PLATON (Spek, 2009)'
_computing_publication_material 'PLATON (Spek, 2009)'
_computing_structure_refinement 'SHELXL97 (Sheldrick, 2008)'
_computing_structure_solution 'SHELXS97 (Sheldrick, 2008)'
_diffrn_ambient_temperature 289(2)
_diffrn_measured_fraction_theta_full 0.999
_diffrn_measured_fraction_theta_max 0.999
_diffrn_measurement_device_type 'Bruker SMART APEX CCD'
_diffrn_measurement_method '0.3\% wide \w exposures'
_diffrn_radiation_monochromator graphite
_diffrn_radiation_source 'fine focus sealed Siemens Mo tube'
_diffrn_radiation_type 'Mo k\a'
_diffrn_radiation_wavelength 0.71073
_diffrn_reflns_av_R_equivalents 0.0713
_diffrn_reflns_av_sigmaI/netI 0.0658
_diffrn_reflns_limit_h_max 13
_diffrn_reflns_limit_h_min -13
_diffrn_reflns_limit_k_max 14
_diffrn_reflns_limit_k_min -16
_diffrn_reflns_limit_l_max 15
_diffrn_reflns_limit_l_min -15
_diffrn_reflns_number 13705
_diffrn_reflns_theta_full 25.02
_diffrn_reflns_theta_max 25.02
_diffrn_reflns_theta_min 2.08
_exptl_absorpt_coefficient_mu 1.225
_exptl_absorpt_correction_T_max 0.8873
_exptl_absorpt_correction_T_min 0.7918
_exptl_absorpt_correction_type multi-scan
_exptl_absorpt_process_details '(SADABS; Bruker, 2001)'
_exptl_crystal_colour blue
_exptl_crystal_density_diffrn 1.657
_exptl_crystal_density_method 'not measured'
_exptl_crystal_description block
_exptl_crystal_F_000 948
_exptl_crystal_size_max 0.20
_exptl_crystal_size_mid 0.20
_exptl_crystal_size_min 0.10
_refine_diff_density_max 0.779
_refine_diff_density_min -0.485
_refine_ls_extinction_method none
_refine_ls_goodness_of_fit_ref 1.085
_refine_ls_hydrogen_treatment mixed
_refine_ls_matrix_type full
_refine_ls_number_parameters 286
_refine_ls_number_reflns 3269
_refine_ls_number_restraints 6
_refine_ls_restrained_S_all 1.084
_refine_ls_R_factor_all 0.1040
_refine_ls_R_factor_gt 0.0706
_refine_ls_shift/su_max 0.001
_refine_ls_shift/su_mean 0.000
_refine_ls_structure_factor_coef Fsqd
_refine_ls_weighting_details 'calc w=1/[\s^2^(Fo^2^)+(0.0796P)^2^+1.2353P] where P=(Fo^2^+2Fc^2^)/3'
_refine_ls_weighting_scheme calc
_refine_ls_wR_factor_gt 0.1564
_refine_ls_wR_factor_ref 0.1714
_reflns_number_gt 2307
_reflns_number_total 3269
_reflns_threshold_expression I>2\s(I)
_cod_data_source_file lh5362.cif
_cod_data_source_block I
_cod_original_sg_symbol_H-M 'P 21/n'
_cod_database_code 2232840
_cod_database_fobs_code 2232840

loop_
_symmetry_equiv_pos_as_xyz
'x, y, z'
'-x+1/2, y+1/2, -z+1/2'
'-x, -y, -z'
'x-1/2, -y-1/2, z-1/2'

loop_
_atom_site_type_symbol
_atom_site_label
_atom_site_fract_x
_atom_site_fract_y
_atom_site_fract_z
_atom_site_U_iso_or_equiv
_atom_site_adp_type
_atom_site_calc_flag
_atom_site_refinement_flags
_atom_site_occupancy
_atom_site_symmetry_multiplicity
Cu Cu1 0.11004(7) 0.50588(5) 0.14302(5) 0.0427(3) Uani d . 1 1
C C1 0.0889(6) 0.3158(4) 0.2197(5) 0.0482(15) Uani d . 1 1
H H1A 0.0034 0.2917 0.1748 0.058 Uiso calc R 1 1
H H1B 0.1275 0.2757 0.2859 0.058 Uiso calc R 1 1
C C2 0.1714(5) 0.3173(4) 0.1500(4) 0.0393(13) Uani d . 1 1
C C3 0.2744(5) 0.3736(4) 0.0492(4) 0.0376(13) Uani d . 1 1
C C4 0.3333(5) 0.4286(4) -0.0078(4) 0.0438(14) Uani d . 1 1
H H4 0.3273 0.4939 -0.0082 0.053 Uiso calc R 1 1
C C5 0.4012(6) 0.3829(5) -0.0638(5) 0.0514(16) Uani d . 1 1
H H5 0.4397 0.4181 -0.1044 0.062 Uiso calc R 1 1
C C6 0.4134(6) 0.2848(5) -0.0609(5) 0.0556(17) Uani d . 1 1
H H6 0.4618 0.2562 -0.0979 0.067 Uiso calc R 1 1
C C7 0.3557(6) 0.2304(4) -0.0050(5) 0.0497(15) Uani d . 1 1
H H7 0.3623 0.1651 -0.0045 0.060 Uiso calc R 1 1
C C8 0.2877(5) 0.2751(4) 0.0506(4) 0.0396(13) Uani d . 1 1
C C9 -0.0342(6) 0.4390(4) 0.2785(5) 0.0486(15) Uani d . 1 1
H H9A -0.0233 0.4218 0.3557 0.058 Uiso calc R 1 1
H H9B -0.1107 0.4076 0.2260 0.058 Uiso calc R 1 1
C C10 -0.0471(5) 0.5443(4) 0.2630(4) 0.0422(13) Uani d . 1 1
C C11 -0.0245(5) 0.6839(4) 0.2032(4) 0.0352(12) Uani d . 1 1
C C12 0.0091(5) 0.7629(4) 0.1561(4) 0.0425(14) Uani d . 1 1
H H12 0.0600 0.7585 0.1125 0.051 Uiso calc R 1 1
C C13 -0.0366(5) 0.8486(4) 0.1771(5) 0.0462(14) Uani d . 1 1
H H13 -0.0172 0.9028 0.1455 0.055 Uiso calc R 1 1
C C14 -0.1105(6) 0.8561(5) 0.2438(5) 0.0525(16) Uani d . 1 1
H H14 -0.1379 0.9153 0.2568 0.063 Uiso calc R 1 1
C C15 -0.1442(5) 0.7788(4) 0.2909(5) 0.0479(15) Uani d . 1 1
H H15 -0.1941 0.7840 0.3353 0.058 Uiso calc R 1 1
C C16 -0.0999(5) 0.6915(4) 0.2692(4) 0.0415(14) Uani d . 1 1
N N1 0.0799(5) 0.4121(4) 0.2551(4) 0.0534(13) Uani d D 1 1
H H1C 0.144(4) 0.429(5) 0.315(3) 0.064 Uiso d D 1 1
N N2 0.2008(4) 0.3982(3) 0.1129(4) 0.0413(11) Uani d . 1 1
N N3 0.2202(5) 0.2429(3) 0.1156(4) 0.0429(11) Uani d D 1 1
H H3A 0.214(6) 0.1862(17) 0.129(5) 0.051 Uiso d D 1 1
N N4 0.0095(4) 0.5898(3) 0.2030(3) 0.0363(10) Uani d . 1 1
N N5 -0.1132(4) 0.6021(3) 0.3045(4) 0.0425(11) Uani d D 1 1
H H5A -0.150(5) 0.586(4) 0.350(4) 0.051 Uiso d D 1 1
N N6 0.1104(5) 0.5834(4) 0.0151(4) 0.0523(13) Uani d . 1 1
N N7 0.1896(6) 0.6430(4) 0.0265(4) 0.0521(13) Uani d . 1 1
N N8 0.2602(7) 0.7025(5) 0.0279(6) 0.091(2) Uani d . 1 1
N N9 0.3202(6) 0.4259(4) 0.5493(5) 0.0575(14) Uani d . 1 1
O O1 0.2058(5) 0.4516(4) 0.5211(4) 0.0719(13) Uani d . 1 1
O O2 0.3693(5) 0.4251(4) 0.4759(4) 0.0842(16) Uani d . 1 1
O O3 0.3826(5) 0.4022(4) 0.6480(4) 0.0759(14) Uani d . 1 1
O O4 0.3352(5) 0.5660(4) 0.3111(4) 0.0681(13) Uani d D 1 1
H H4A 0.335(6) 0.541(6) 0.371(4) 0.102 Uiso d D 1 1
H H4B 0.410(3) 0.568(6) 0.313(6) 0.102 Uiso d D 1 1

loop_
_atom_site_aniso_label
_atom_site_aniso_U_11
_atom_site_aniso_U_22
_atom_site_aniso_U_33
_atom_site_aniso_U_12
_atom_site_aniso_U_13
_atom_site_aniso_U_23
Cu1 0.0529(5) 0.0355(5) 0.0500(4) 0.0068(3) 0.0310(4) 0.0091(3)
C1 0.054(4) 0.038(4) 0.055(4) 0.001(3) 0.023(3) 0.011(3)
C2 0.044(3) 0.032(3) 0.044(3) 0.002(3) 0.019(3) 0.007(2)
C3 0.037(3) 0.038(3) 0.038(3) 0.001(3) 0.015(3) 0.000(2)
C4 0.040(3) 0.043(4) 0.051(3) -0.003(3) 0.019(3) -0.001(3)
C5 0.050(4) 0.056(4) 0.055(4) -0.007(3) 0.028(3) -0.007(3)
C6 0.049(4) 0.065(5) 0.053(4) 0.005(3) 0.019(3) -0.012(3)
C7 0.044(4) 0.040(4) 0.060(4) 0.004(3) 0.015(3) -0.008(3)
C8 0.037(3) 0.036(3) 0.039(3) 0.001(3) 0.007(3) -0.001(2)
C9 0.044(4) 0.054(4) 0.053(3) 0.000(3) 0.023(3) 0.013(3)
C10 0.041(3) 0.048(4) 0.039(3) 0.001(3) 0.016(3) 0.005(3)
C11 0.032(3) 0.036(3) 0.033(3) 0.002(2) 0.008(2) -0.004(2)
C12 0.044(3) 0.042(4) 0.046(3) -0.003(3) 0.022(3) -0.002(3)
C13 0.040(3) 0.041(4) 0.058(4) -0.003(3) 0.019(3) 0.000(3)
C14 0.052(4) 0.043(4) 0.062(4) 0.003(3) 0.021(3) -0.009(3)
C15 0.041(4) 0.062(4) 0.042(3) 0.006(3) 0.016(3) -0.010(3)
C16 0.034(3) 0.050(4) 0.037(3) 0.001(3) 0.009(3) 0.001(3)
N1 0.059(4) 0.047(3) 0.067(3) -0.008(3) 0.039(3) -0.001(3)
N2 0.044(3) 0.033(3) 0.049(3) 0.005(2) 0.020(2) 0.008(2)
N3 0.048(3) 0.030(3) 0.050(3) 0.002(2) 0.017(2) 0.005(2)
N4 0.036(3) 0.038(3) 0.038(2) 0.001(2) 0.018(2) 0.0039(19)
N5 0.043(3) 0.048(3) 0.046(3) 0.003(2) 0.027(2) 0.003(2)
N6 0.068(4) 0.044(3) 0.054(3) 0.003(3) 0.033(3) 0.012(2)
N7 0.064(4) 0.053(4) 0.053(3) 0.016(3) 0.037(3) 0.013(3)
N8 0.110(6) 0.083(5) 0.108(5) -0.030(4) 0.071(5) -0.003(4)
N9 0.072(4) 0.054(4) 0.060(4) -0.012(3) 0.040(3) -0.005(3)
O1 0.062(3) 0.086(4) 0.078(3) 0.011(3) 0.038(3) 0.005(3)
O2 0.107(4) 0.084(4) 0.100(4) 0.007(3) 0.083(3) 0.009(3)
O3 0.084(4) 0.084(4) 0.063(3) 0.000(3) 0.031(3) 0.006(3)
O4 0.072(3) 0.048(3) 0.084(3) 0.014(3) 0.029(3) -0.003(2)

loop_
_atom_type_symbol
_atom_type_description
_atom_type_scat_dispersion_real
_atom_type_scat_dispersion_imag
_atom_type_scat_source
C C 0.0033 0.0016 'International Tables Vol C Tables 4.2.6.8 and 6.1.1.4'
H H 0.0000 0.0000 'International Tables Vol C Tables 4.2.6.8 and 6.1.1.4'
N N 0.0061 0.0033 'International Tables Vol C Tables 4.2.6.8 and 6.1.1.4'
O O 0.0106 0.0060 'International Tables Vol C Tables 4.2.6.8 and 6.1.1.4'
Cu Cu 0.3201 1.2651 'International Tables Vol C Tables 4.2.6.8 and 6.1.1.4'

loop_
_geom_angle_atom_site_label_1
_geom_angle_atom_site_label_2
_geom_angle_atom_site_label_3
_geom_angle_site_symmetry_3
_geom_angle
N2 Cu1 N6 . 96.73(19)
N2 Cu1 N4 . 163.95(17)
N6 Cu1 N4 . 99.01(19)
N2 Cu1 N1 . 81.88(19)
N6 Cu1 N1 . 169.2(2)
N4 Cu1 N1 . 82.07(19)
N2 Cu1 O4 . 90.27(17)
N6 Cu1 O4 . 100.4(2)
N4 Cu1 O4 . 90.01(16)
N1 Cu1 O4 . 90.29(18)
N2 Cu1 N6 3_565 83.48(17)
N6 Cu1 N6 3_565 86.4(2)
N4 Cu1 N6 3_565 94.31(16)
N1 Cu1 N6 3_565 82.82(18)
O4 Cu1 N6 3_565 171.27(14)
N1 C1 C2 . 107.3(5)
N1 C1 H1A . 110.3
C2 C1 H1A . 110.3
N1 C1 H1B . 110.3
C2 C1 H1B . 110.3
H1A C1 H1B . 108.5
N2 C2 N3 . 112.6(5)
N2 C2 C1 . 120.6(5)
N3 C2 C1 . 126.8(5)
C4 C3 N2 . 131.1(5)
C4 C3 C8 . 119.9(5)
N2 C3 C8 . 109.0(5)
C5 C4 C3 . 117.5(6)
C5 C4 H4 . 121.2
C3 C4 H4 . 121.2
C4 C5 C6 . 121.5(6)
C4 C5 H5 . 119.3
C6 C5 H5 . 119.3
C7 C6 C5 . 121.2(6)
C7 C6 H6 . 119.4
C5 C6 H6 . 119.4
C6 C7 C8 . 117.7(6)
C6 C7 H7 . 121.1
C8 C7 H7 . 121.1
C7 C8 N3 . 133.0(6)
C7 C8 C3 . 122.1(5)
N3 C8 C3 . 104.9(5)
N1 C9 C10 . 106.3(4)
N1 C9 H9A . 110.5
C10 C9 H9A . 110.5
N1 C9 H9B . 110.5
C10 C9 H9B . 110.5
H9A C9 H9B . 108.7
N4 C10 N5 . 112.2(5)
N4 C10 C9 . 121.1(5)
N5 C10 C9 . 126.7(5)
C12 C11 N4 . 131.3(5)
C12 C11 C16 . 121.0(5)
N4 C11 C16 . 107.6(5)
C13 C12 C11 . 116.8(5)
C13 C12 H12 . 121.6
C11 C12 H12 . 121.6
C12 C13 C14 . 122.0(6)
C12 C13 H13 . 119.0
C14 C13 H13 . 119.0
C15 C14 C13 . 121.8(6)
C15 C14 H14 . 119.1
C13 C14 H14 . 119.1
C14 C15 C16 . 116.8(5)
C14 C15 H15 . 121.6
C16 C15 H15 . 121.6
N5 C16 C11 . 106.6(5)
N5 C16 C15 . 131.8(5)
C11 C16 C15 . 121.6(5)
C1 N1 C9 . 118.3(5)
C1 N1 Cu1 . 110.3(3)
C9 N1 Cu1 . 110.5(4)
C1 N1 H1C . 114(5)
C9 N1 H1C . 104(4)
Cu1 N1 H1C . 98(4)
C2 N2 C3 . 105.3(4)
C2 N2 Cu1 . 113.3(3)
C3 N2 Cu1 . 140.5(4)
C2 N3 C8 . 108.2(4)
C2 N3 H3A . 128(4)
C8 N3 H3A . 123(4)
C10 N4 C11 . 106.3(4)
C10 N4 Cu1 . 112.8(4)
C11 N4 Cu1 . 140.9(3)
C10 N5 C16 . 107.3(4)
C10 N5 H5A . 125(4)
C16 N5 H5A . 127(4)
N7 N6 Cu1 . 122.0(4)
N8 N7 N6 . 174.1(7)
O3 N9 O2 . 121.2(6)
O3 N9 O1 . 120.0(5)
O2 N9 O1 . 118.7(6)
Cu1 O4 H4A . 105(5)
Cu1 O4 H4B . 131(5)
H4A O4 H4B . 109(3)

loop_
_geom_bond_atom_site_label_1
_geom_bond_atom_site_label_2
_geom_bond_site_symmetry_2
_geom_bond_distance
Cu1 N2 . 1.947(4)
Cu1 N6 . 1.959(5)
Cu1 N4 . 1.972(4)
Cu1 N1 . 2.062(5)
Cu1 O4 . 2.747(5)
Cu1 N6 3_565 2.821(6)
C1 N1 . 1.454(8)
C1 C2 . 1.494(7)
C1 H1A . 0.9700
C1 H1B . 0.9700
C2 N2 . 1.327(7)
C2 N3 . 1.333(7)
C3 C4 . 1.384(7)
C3 N2 . 1.394(6)
C3 C8 . 1.405(8)
C4 C5 . 1.377(7)
C4 H4 . 0.9300
C5 C6 . 1.399(9)
C5 H5 . 0.9300
C6 C7 . 1.360(8)
C6 H6 . 0.9300
C7 C8 . 1.367(8)
C7 H7 . 0.9300
C8 N3 . 1.385(7)
C9 N1 . 1.460(7)
C9 C10 . 1.507(8)
C9 H9A . 0.9700
C9 H9B . 0.9700
C10 N4 . 1.323(6)
C10 N5 . 1.336(7)
C11 C12 . 1.386(7)
C11 N4 . 1.388(6)
C11 C16 . 1.394(7)
C12 C13 . 1.381(8)
C12 H12 . 0.9300
C13 C14 . 1.388(8)
C13 H13 . 0.9300
C14 C15 . 1.367(8)
C14 H14 . 0.9300
C15 C16 . 1.398(8)
C15 H15 . 0.9300
C16 N5 . 1.372(7)
N1 H1C . 0.86(2)
N3 H3A . 0.83(2)
N5 H5A . 0.86(2)
N6 N7 . 1.191(7)
N7 N8 . 1.150(8)
N9 O3 . 1.228(6)
N9 O2 . 1.243(6)
N9 O1 . 1.243(7)
O4 H4A . 0.84(2)
O4 H4B . 0.83(2)

loop_
_geom_hbond_atom_site_label_D
_geom_hbond_atom_site_label_H
_geom_hbond_atom_site_label_A
_geom_hbond_site_symmetry_A
_geom_hbond_distance_DH
_geom_hbond_distance_HA
_geom_hbond_distance_DA
_geom_hbond_angle_DHA
_geom_hbond_publ_flag
N1 H1C O1 . 0.86(2) 2.45(4) 3.173(7) 142(5) y
N1 H1C O2 . 0.86(2) 2.57(3) 3.388(8) 159(6) y
N3 H3A O4 2_545 0.83(2) 2.02(3) 2.825(7) 162(6) y
N5 H5A O1 3_566 0.86(2) 2.02(2) 2.868(6) 171(5) y
O4 H4A O2 . 0.84(2) 2.06(5) 2.810(7) 149(8) y
O4 H4B O3 3_666 0.83(2) 2.21(3) 3.022(7) 166(8) y
C1 H1B N8 2_545 0.97 2.45 3.404(9) 169.1 y

loop_
_geom_torsion_atom_site_label_1
_geom_torsion_atom_site_label_2
_geom_torsion_atom_site_label_3
_geom_torsion_atom_site_label_4
_geom_torsion_site_symmetry_1
_geom_torsion
N1 C1 C2 N2 . -12.8(7)
N1 C1 C2 N3 . 169.1(5)
N2 C3 C4 C5 . 179.7(5)
C8 C3 C4 C5 . 1.4(8)
C3 C4 C5 C6 . -1.7(9)
C4 C5 C6 C7 . 1.7(9)
C5 C6 C7 C8 . -1.4(9)
C6 C7 C8 N3 . -179.0(6)
C6 C7 C8 C3 . 1.2(8)
C4 C3 C8 C7 . -1.3(8)
N2 C3 C8 C7 . -179.9(5)
C4 C3 C8 N3 . 178.9(5)
N2 C3 C8 N3 . 0.3(6)
N1 C9 C10 N4 . 20.0(7)
N1 C9 C10 N5 . -160.1(5)
N4 C11 C12 C13 . -176.7(5)
C16 C11 C12 C13 . -0.5(8)
C11 C12 C13 C14 . 1.2(8)
C12 C13 C14 C15 . -1.2(9)
C13 C14 C15 C16 . 0.3(9)
C12 C11 C16 N5 . -178.7(5)
N4 C11 C16 N5 . -1.8(6)
C12 C11 C16 C15 . -0.2(8)
N4 C11 C16 C15 . 176.7(5)
C14 C15 C16 N5 . 178.4(6)
C14 C15 C16 C11 . 0.3(8)
C2 C1 N1 C9 . 153.2(5)
C2 C1 N1 Cu1 . 24.7(6)
C10 C9 N1 C1 . -156.2(5)
C10 C9 N1 Cu1 . -27.8(5)
N2 Cu1 N1 C1 . -23.7(4)
N6 Cu1 N1 C1 . 59.6(12)
N4 Cu1 N1 C1 . 156.1(4)
O4 Cu1 N1 C1 . -113.9(4)
N6 Cu1 N1 C1 3_565 60.7(4)
N2 Cu1 N1 C9 . -156.3(4)
N6 Cu1 N1 C9 . -73.0(12)
N4 Cu1 N1 C9 . 23.4(4)
O4 Cu1 N1 C9 . 113.4(4)
N6 Cu1 N1 C9 3_565 -71.9(4)
N3 C2 N2 C3 . 0.1(6)
C1 C2 N2 C3 . -178.3(5)
N3 C2 N2 Cu1 . 171.5(4)
C1 C2 N2 Cu1 . -6.9(7)
C4 C3 N2 C2 . -178.6(6)
C8 C3 N2 C2 . -0.2(6)
C4 C3 N2 Cu1 . 13.8(10)
C8 C3 N2 Cu1 . -167.8(4)
N6 Cu1 N2 C2 . -152.5(4)
N4 Cu1 N2 C2 . 16.0(9)
N1 Cu1 N2 C2 . 16.7(4)
O4 Cu1 N2 C2 . 107.0(4)
N6 Cu1 N2 C2 3_565 -66.9(4)
N6 Cu1 N2 C3 . 14.4(6)
N4 Cu1 N2 C3 . -177.1(6)
N1 Cu1 N2 C3 . -176.4(6)
O4 Cu1 N2 C3 . -86.1(6)
N6 Cu1 N2 C3 3_565 100.0(6)
N2 C2 N3 C8 . 0.1(6)
C1 C2 N3 C8 . 178.4(5)
C7 C8 N3 C2 . 180.0(6)
C3 C8 N3 C2 . -0.2(6)
N5 C10 N4 C11 . -1.4(6)
C9 C10 N4 C11 . 178.4(5)
N5 C10 N4 Cu1 . 179.0(4)
C9 C10 N4 Cu1 . -1.1(6)
C12 C11 N4 C10 . 178.5(6)
C16 C11 N4 C10 . 2.0(6)
C12 C11 N4 Cu1 . -2.2(10)
C16 C11 N4 Cu1 . -178.7(4)
N2 Cu1 N4 C10 . -11.6(9)
N6 Cu1 N4 C10 . 156.8(4)
N1 Cu1 N4 C10 . -12.3(4)
O4 Cu1 N4 C10 . -102.6(4)
N6 Cu1 N4 C10 3_565 69.8(4)
N2 Cu1 N4 C11 . 169.1(6)
N6 Cu1 N4 C11 . -22.5(6)
N1 Cu1 N4 C11 . 168.4(6)
O4 Cu1 N4 C11 . 78.1(6)
N6 Cu1 N4 C11 3_565 -109.5(6)
N4 C10 N5 C16 . 0.3(6)
C9 C10 N5 C16 . -179.6(5)
C11 C16 N5 C10 . 0.9(6)
C15 C16 N5 C10 . -177.4(6)
N2 Cu1 N6 N7 . -97.0(5)
N4 Cu1 N6 N7 . 86.2(5)
N1 Cu1 N6 N7 . -178.9(9)
O4 Cu1 N6 N7 . -5.5(5)
N6 Cu1 N6 N7 3_565 -180.0(6)
